data_5000354
loop_
_publ_author_name
'E. Carolina Sa\~nudo'
'Vincent A. Grillo'
'Michael J. Knapp'
'John C. Bollinger'
'John C. Huffman'
'David N. Hendrickson'
'George Christou'

_publ_section_title
;
Tetranuclear Manganese Complexes with Dimer-of-Dimer and Ladder Structures
from the Use of a Bis-Bipyridyl Ligand
;
_journal_name_full 'Inorganic Chemistry'
_journal_page_first 2441
_journal_page_last 2450
_journal_paper_doi 10.1021/ic011262k
_journal_volume 41
_journal_year 2002
_chemical_formula_moiety ?
_chemical_formula_sum 'C65 H72 Cl2 Mn4 N8 O22'
_chemical_formula_weight 1607.98
_space_group_IT_number 2
_symmetry_cell_setting triclinic
_symmetry_space_group_name_Hall '-P 1'
_symmetry_space_group_name_H-M 'P -1'
_cell_angle_alpha 74.7132(12)
_cell_angle_beta 83.7498(12)
_cell_angle_gamma 68.7370(12)
_cell_formula_units_Z 3
_cell_length_a 14.2186(6)
_cell_length_b 19.1159(8)
_cell_length_c 20.9052(9)
_cell_measurement_reflns_used ?
_cell_measurement_temperature 113
_cell_measurement_theta_max ?
_cell_measurement_theta_min ?
_cell_volume 5107.3(4)
_diffrn_ambient_temperature 113
_diffrn_detector_area_resol_mean ?
_diffrn_measured_fraction_theta_full 0
_diffrn_measured_fraction_theta_max 1
_diffrn_radiation_type 'Mo K\a'
_diffrn_radiation_wavelength 0.71073
_diffrn_reflns_av_R_equivalents 0.039
_diffrn_reflns_limit_h_max 17
_diffrn_reflns_limit_h_min -18
_diffrn_reflns_limit_k_max 24
_diffrn_reflns_limit_k_min -21
_diffrn_reflns_limit_l_max 23
_diffrn_reflns_limit_l_min -27
_diffrn_reflns_number 37089
_diffrn_reflns_theta_full 0
_diffrn_reflns_theta_max 27.5719
_diffrn_reflns_theta_min 3.43435
_diffrn_standards_decay_% ?
_diffrn_standards_interval_count ?
_diffrn_standards_number ?
_exptl_absorpt_coefficient_mu 0.8864
_exptl_absorpt_correction_T_max ?
_exptl_absorpt_correction_T_min ?
_exptl_absorpt_correction_type none
_exptl_absorpt_process_details none
_exptl_crystal_colour brown
_exptl_crystal_density_diffrn 1.568
_exptl_crystal_density_meas ?
_exptl_crystal_density_method 'not measured'
_exptl_crystal_description irregular
_exptl_crystal_F_000 2484
_exptl_crystal_size_max .30
_exptl_crystal_size_mid .25
_exptl_crystal_size_min .25
_refine_diff_density_max 1.56
_refine_diff_density_min -1.37
_refine_ls_abs_structure_details none
_refine_ls_abs_structure_Flack ?
_refine_ls_extinction_coef -0.000000227(12)
_refine_ls_extinction_expression
;
Larson, A. C. (1967).  Acta Cryst. 23, p. 664.  Eq. (3)
;
_refine_ls_extinction_method Zachariasen
_refine_ls_goodness_of_fit_ref 1.6685
_refine_ls_hydrogen_treatment ?
_refine_ls_matrix_type full
_refine_ls_number_parameters 1266
_refine_ls_number_reflns 12290
_refine_ls_R_factor_gt 0.0612
_refine_ls_shift/su_max 0.059
_refine_ls_structure_factor_coef F
_refine_ls_weighting_details w^-1^=\s^2^(F)+(.07F)^2^
_refine_ls_weighting_scheme calc
_refine_ls_wR_factor_ref 0.0511
_reflns_number_gt 11311
_reflns_number_total 23180
_reflns_threshold_expression F^2^>2.33\s(F^2^)
_cod_database_code 5000354

loop_
_symmetry_equiv_pos_as_xyz
x,y,z
-x,-y,-z

loop_
_atom_site_label
_atom_site_type_symbol
_atom_site_fract_x
_atom_site_fract_y
_atom_site_fract_z
_atom_site_U_iso_or_equiv
_atom_site_adp_type
_atom_site_occupancy
_atom_site_disorder_group
_atom_site_disorder_assembly
MN1 MN 0.12941(6) 0.46646(5) 0.25631(4) 0.0323(4) Uani 1 0 .
MN2 MN 0.09388(6) 0.35061(5) 0.37484(4) 0.0298(4) Uani 1 0 .
MN3 MN 0.27343(6) 0.25490(5) 0.32676(4) 0.0292(4) Uani 1 0 .
MN4 MN 0.23590(6) 0.13566(5) 0.43721(4) 0.0317(4) Uani 1 0 .
O5 O 0.1772 0.3535 0.2978 0.0303 Uani 1 0 .
O6 O 0.1881 0.2492 0.4022 0.0328 Uani 1 0 .
O7 O 0.0533 0.5777 0.2187 0.0609 Uani 1 0 .
C8 C 0.0762 0.6366 0.2326 0.0873 Uani 1 0 .
O9 O 0.0162 0.4531 0.3268 0.0366 Uani 1 0 .
C10 C -0.0564(5) 0.5105(4) 0.3548(3) 0.062(3) Uani 1 0 .
O11 O 0.3509(2) 0.1513(2) 0.37453(16) 0.0347(16) Uani 1 0 .
C12 C 0.4227(5) 0.0952(4) 0.3456(3) 0.059(3) Uani 1 0 .
O13 O 0.3059(4) 0.0295(3) 0.4676(2) 0.065(3) Uani 1 0 .
C14 C 0.2817(12) -0.0217(8) 0.4503(8) 0.229(11) Uani 1 0 .
O15 O 0.1999(3) 0.4916(2) 0.32697(17) 0.0443(19) Uani 1 0 .
C16 C 0.2046(4) 0.4627(3) 0.3892(3) 0.039(3) Uani 1 0 .
O17 O 0.1698(3) 0.4102(2) 0.41923(15) 0.0363(17) Uani 1 0 .
C18 C 0.2556(4) 0.4925(3) 0.4286(3) 0.042(3) Uani 1 0 .
C19 C 0.2524(5) 0.4718(4) 0.4979(3) 0.053(3) Uani 1 0 .
C20 C 0.3028(5) 0.4989(5) 0.5339(3) 0.068(4) Uani 1 0 .
C21 C 0.3573(5) 0.5452(5) 0.5011(4) 0.074(4) Uani 1 0 .
C22 C 0.3606(5) 0.5658(4) 0.4328(4) 0.067(4) Uani 1 0 .
C23 C 0.3096(5) 0.5410(4) 0.3972(3) 0.047(3) Uani 1 0 .
O24 O 0.2079(2) 0.1969(2) 0.27342(15) 0.0335(16) Uani 1 0 .
C25 C 0.1643(4) 0.1496(3) 0.2998(3) 0.033(2) Uani 1 0 .
O26 O 0.1629(3) 0.1192(2) 0.36182(16) 0.0392(18) Uani 1 0 .
C27 C 0.1075(4) 0.1275(3) 0.2576(2) 0.030(2) Uani 1 0 .
C28 C 0.1071(4) 0.1551(3) 0.1884(3) 0.038(3) Uani 1 0 .
C29 C 0.0510(4) 0.1370(3) 0.1490(2) 0.041(3) Uani 1 0 .
C30 C -0.0033(4) 0.0893(3) 0.1771(3) 0.041(3) Uani 1 0 .
C31 C -0.0039(4) 0.0621(3) 0.2460(3) 0.046(3) Uani 1 0 .
C32 C 0.0504(4) 0.0807(3) 0.2849(2) 0.035(2) Uani 1 0 .
N33 N 0.2544(3) 0.4824(2) 0.18684(19) 0.034(2) Uani 1 0 .
C34 C 0.3257(4) 0.5052(3) 0.2024(3) 0.042(3) Uani 1 0 .
C35 C 0.3907(4) 0.5299(4) 0.1562(3) 0.049(3) Uani 1 0 .
C36 C 0.3807(5) 0.5315(4) 0.0905(3) 0.049(3) Uani 1 0 .
C37 C 0.3083(4) 0.5076(3) 0.0743(2) 0.040(3) Uani 1 0 .
C38 C 0.2464(4) 0.4821(3) 0.1234(2) 0.033(2) Uani 1 0 .
C39 C 0.1664(4) 0.4560(3) 0.1092(2) 0.035(2) Uani 1 0 .
C40 C 0.1613(4) 0.4410(3) 0.0481(2) 0.040(3) Uani 1 0 .
C41 C 0.0846(4) 0.4175(4) 0.0371(2) 0.045(3) Uani 1 0 .
C42 C 0.0138(4) 0.4103(3) 0.0871(3) 0.042(3) Uani 1 0 .
C43 C 0.0227(4) 0.4251(3) 0.1470(2) 0.034(2) Uani 1 0 .
N44 N 0.0980(3) 0.4479(2) 0.15843(18) 0.0304(19) Uani 1 0 .
C45 C -0.0494(4) 0.4130(3) 0.2040(2) 0.034(2) Uani 1 0 .
C46 C -0.0109(4) 0.3254(3) 0.2400(3) 0.038(2) Uani 1 0 .
N47 N -0.0435(3) 0.3178(2) 0.3588(2) 0.034(2) Uani 1 0 .
C48 C -0.0708(4) 0.3087(3) 0.3020(3) 0.041(3) Uani 1 0 .
C49 C -0.1559(4) 0.2886(3) 0.2999(3) 0.053(3) Uani 1 0 .
C50 C -0.2127(4) 0.2794(4) 0.3569(4) 0.065(3) Uani 1 0 .
C51 C -0.1875(4) 0.2899(4) 0.4138(3) 0.055(3) Uani 1 0 .
C52 C -0.1018(4) 0.3085(3) 0.4131(3) 0.040(3) Uani 1 0 .
C53 C -0.0665(4) 0.3158(3) 0.4737(3) 0.043(3) Uani 1 0 .
C54 C -0.1117(5) 0.3001(4) 0.5369(3) 0.054(3) Uani 1 0 .
C55 C -0.0675(5) 0.3028(4) 0.5917(3) 0.063(3) Uani 1 0 .
C56 C 0.0151(5) 0.3237(4) 0.5854(3) 0.057(3) Uani 1 0 .
C57 C 0.0554(5) 0.3410(4) 0.5226(3) 0.052(3) Uani 1 0 .
N58 N 0.0158(3) 0.3380(3) 0.4672(2) 0.037(2) Uani 1 0 .
N59 N 0.3625(3) 0.2742(2) 0.24164(18) 0.0284(18) Uani 1 0 .
C60 C 0.3435(4) 0.2627(3) 0.1838(2) 0.034(2) Uani 1 0 .
C61 C 0.3933(4) 0.2825(3) 0.1243(2) 0.036(2) Uani 1 0 .
C62 C 0.4660(4) 0.3136(3) 0.1257(2) 0.032(2) Uani 1 0 .
C63 C 0.4874(4) 0.3249(3) 0.1845(2) 0.031(2) Uani 1 0 .
C64 C 0.4335(4) 0.3062(3) 0.2414(2) 0.030(2) Uani 1 0 .
C65 C 0.4494(4) 0.3198(3) 0.3049(2) 0.032(2) Uani 1 0 .
C66 C 0.5157(4) 0.3572(3) 0.3099(2) 0.036(2) Uani 1 0 .
C67 C 0.5269(4) 0.3693(3) 0.3707(2) 0.040(3) Uani 1 0 .
C68 C 0.4756(4) 0.3412(3) 0.4258(2) 0.037(3) Uani 1 0 .
C69 C 0.4134(4) 0.3034(3) 0.4183(2) 0.034(2) Uani 1 0 .
N70 N 0.3965(3) 0.2943(2) 0.35797(18) 0.0295(19) Uani 1 0 .
C71 C 0.3609(4) 0.2678(4) 0.4778(2) 0.039(3) Uani 1 0 .
C72 C 0.4201(4) 0.1800(4) 0.5025(2) 0.043(3) Uani 1 0 .
N73 N 0.2751(3) 0.1395(2) 0.54067(19) 0.036(2) Uani 1 0 .
C74 C 0.3611(4) 0.1444(3) 0.5571(2) 0.039(3) Uani 1 0 .
C75 C 0.3916(4) 0.1218(3) 0.6231(3) 0.041(3) Uani 1 0 .
C76 C 0.3309(5) 0.0956(3) 0.6719(3) 0.047(3) Uani 1 0 .
C77 C 0.2427(5) 0.0926(3) 0.6557(2) 0.042(3) Uani 1 0 .
C78 C 0.2140(4) 0.1148(3) 0.5894(2) 0.037(3) Uani 1 0 .
C79 C 0.1195(4) 0.1136(3) 0.5678(3) 0.038(2) Uani 1 0 .
C80 C 0.0428(5) 0.1029(4) 0.6116(3) 0.050(3) Uani 1 0 .
C81 C -0.0429(5) 0.1009(4) 0.5888(3) 0.053(3) Uani 1 0 .
C82 C -0.0513(4) 0.1097(4) 0.5230(3) 0.052(3) Uani 1 0 .
C83 C 0.0273(5) 0.1215(3) 0.4809(3) 0.046(3) Uani 1 0 .
N84 N 0.1101(3) 0.1234(3) 0.5021(2) 0.039(2) Uani 1 0 .
MN85 MN 0.44988(6) 0.17703(4) -0.05753(4) 0.0284(3) Uani 1 0 .
MN86 MN 0.41915(6) 0.04010(5) 0.03566(3) 0.0263(3) Uani 1 0 .
O87 O 0.4914(2) 0.0616(2) -0.04320(14) 0.0296(15) Uani 1 0 .
O88 O 0.3818(3) 0.2871(2) -0.05500(18) 0.0494(19) Uani 1 0 .
C89 C 0.4345(5) 0.3385(4) -0.0588(3) 0.059(3) Uani 1 0 .
O90 O 0.3455(2) 0.14874(19) 0.00958(15) 0.0307(15) Uani 1 0 .
C91 C 0.2668(4) 0.1920(3) 0.0464(2) 0.040(3) Uani 1 0 .
O92 O 0.5498(3) 0.1645(2) 0.01722(16) 0.0349(16) Uani 1 0 .
C93 C 0.5561(4) 0.1209(3) 0.0756(2) 0.032(2) Uani 1 0 .
O94 O 0.5121(3) 0.0723(2) 0.09488(15) 0.0336(16) Uani 1 0 .
C95 C 0.6188(4) 0.1297(3) 0.1244(2) 0.031(2) Uani 1 0 .
C96 C 0.6804(4) 0.1743(3) 0.1035(3) 0.034(2) Uani 1 0 .
C97 C 0.7351(4) 0.1841(3) 0.1481(3) 0.044(3) Uani 1 0 .
C98 C 0.7279(4) 0.1516(3) 0.2154(3) 0.045(3) Uani 1 0 .
C99 C 0.6672(4) 0.1072(3) 0.2367(2) 0.042(3) Uani 1 0 .
C100 C 0.6135(4) 0.0964(3) 0.1911(3) 0.038(3) Uani 1 0 .
N101 N 0.5567(3) 0.2095(3) -0.1316(2) 0.037(2) Uani 1 0 .
C102 C 0.6433(5) 0.2103(3) -0.1136(3) 0.046(3) Uani 1 0 .
C103 C 0.7097(4) 0.2367(4) -0.1588(3) 0.050(3) Uani 1 0 .
C104 C 0.6838(5) 0.2638(4) -0.2240(3) 0.055(3) Uani 1 0 .
C105 C 0.5946(4) 0.2633(4) -0.2425(3) 0.048(3) Uani 1 0 .
C106 C 0.5317(4) 0.2357(3) -0.1963(3) 0.037(2) Uani 1 0 .
C107 C 0.4334(4) 0.2359(3) -0.2127(2) 0.033(2) Uani 1 0 .
C108 C 0.3960(4) 0.2655(3) -0.2773(2) 0.043(3) Uani 1 0 .
C109 C 0.3035(5) 0.2673(4) -0.2906(2) 0.046(3) Uani 1 0 .
C110 C 0.2480(4) 0.2372(4) -0.2393(3) 0.046(3) Uani 1 0 .
C111 C 0.2887(4) 0.2061(3) -0.1763(2) 0.036(2) Uani 1 0 .
N112 N 0.3796(3) 0.2055(2) -0.16253(19) 0.0343(19) Uani 1 0 .
C113 C 0.2361(4) 0.1638(3) -0.1212(2) 0.035(2) Uani 1 0 .
C114 C 0.2859(4) 0.0768(3) -0.1129(2) 0.036(2) Uani 1 0 .
N115 N 0.2765(3) 0.0212(2) 0.00649(19) 0.0290(18) Uani 1 0 .
C116 C 0.2421(4) 0.0316(3) -0.0543(2) 0.031(2) Uani 1 0 .
C117 C 0.1694(4) 0.0029(3) -0.0633(3) 0.040(3) Uani 1 0 .
C118 C 0.1285(4) -0.0348(3) -0.0087(3) 0.045(3) Uani 1 0 .
C119 C 0.1588(4) -0.0429(3) 0.0534(3) 0.038(2) Uani 1 0 .
C120 C 0.2328(4) -0.0142(3) 0.0599(3) 0.033(2) Uani 1 0 .
C121 C 0.2726(4) -0.0221(3) 0.1256(2) 0.029(2) Uani 1 0 .
C122 C 0.2342(4) -0.0555(3) 0.1853(3) 0.038(2) Uani 1 0 .
C123 C 0.2746(4) -0.0623(3) 0.2439(3) 0.043(3) Uani 1 0 .
C124 C 0.3509(4) -0.0346(3) 0.2442(2) 0.040(3) Uani 1 0 .
C125 C 0.3838(4) 0.0001(3) 0.1843(3) 0.038(2) Uani 1 0 .
N126 N 0.3472(3) 0.0061(2) 0.12515(19) 0.0284(18) Uani 1 0 .
CL127 CL 0.28892(11) 0.59334(9) -0.11902(7) 0.0453(7) Uani 1 0 .
CL128 CL 0.00105(12) 0.85110(11) 0.21701(8) 0.0525(8) Uani 1 0 .
CL129 CL 0.36581(13) -0.22535(11) 0.41377(7) 0.0591(9) Uani 1 0 .
O130 O 0.2667(3) 0.5245(2) -0.09145(17) 0.054(2) Uani 1 0 .
O131 O 0.3572(3) 0.6018(3) -0.07876(18) 0.066(2) Uani 1 0 .
O132 O 0.3305(3) 0.5927(3) -0.18334(18) 0.087(3) Uani 1 0 .
O133 O 0.1940(3) 0.6584(3) -0.1256(2) 0.078(3) Uani 1 0 .
O134 O -0.0471(4) 0.8034(3) 0.2531(3) 0.111(4) Uani 1 0 .
O135 O 0.0296(3) 0.8398(3) 0.1514(2) 0.067(2) Uani 1 0 .
O136 O -0.0723(5) 0.9299(3) 0.2132(2) 0.129(4) Uani 1 0 .
O137 O 0.0848(3) 0.8427(4) 0.2508(2) 0.107(3) Uani 1 0 .
O138 O 0.3370(3) -0.2230(2) 0.48195(18) 0.057(2) Uani 1 0 .
O139 O 0.4579(3) -0.2944(3) 0.41325(19) 0.075(3) Uani 1 0 .
O140 O 0.2844(3) -0.2292(3) 0.3818(2) 0.078(3) Uani 1 0 .
O141 O 0.3890(4) -0.1603(3) 0.3808(2) 0.091(3) Uani 1 0 .
O142 O 0.2001(4) 0.3542(3) -0.1066(3) 0.116(2) Uiso 1 0 .
C143 C 0.2045(7) 0.4023(6) -0.1687(5) 0.125(3) Uiso 1 0 .
O144 O 0.3332(5) 0.5105(4) -0.2939(3) 0.143(2) Uiso 1 0 .
C145 C 0.4204(10) 0.4521(7) -0.2755(6) 0.053(3) Uiso 0.5 0 .
C146 C 0.8924(16) 0.2514(12) -0.0171(9) 0.131(7) Uiso 0.5 0 .
O147 O 0.9823(14) 0.2710(10) -0.0344(8) 0.195(7) Uiso 0.5 0 .
C148 C 0.3070(9) -0.1129(7) 0.5964(6) 0.051(3) Uiso 0.5 0 .
C149 C 0.3490(8) -0.0641(7) 0.5909(5) 0.044(3) Uiso 0.5 0 .
C150 C 0.2355(13) -0.0698(10) 0.5383(8) 0.102(6) Uiso 0.5 0 .
O151 O -0.0195(5) 0.6368(4) 0.0957(3) 0.132(2) Uiso 1 0 .
H1 H 0.1436 0.632 0.2188 0.1002 Uiso 1 0 .
H2 H 0.0313 0.6852 0.2097 0.1002 Uiso 1 0 .
H3 H 0.0694 0.6329 0.279 0.1002 Uiso 1 0 .
H4 H -0.0252 0.5219 0.3866 0.0738 Uiso 1 0 .
H5 H -0.0842 0.5558 0.3207 0.0738 Uiso 1 0 .
H6 H -0.1085 0.4919 0.3755 0.0738 Uiso 1 0 .
H7 H 0.4509 0.0491 0.3788 0.0718 Uiso 1 0 .
H8 H 0.3914 0.0847 0.3131 0.0718 Uiso 1 0 .
H9 H 0.4749 0.114 0.325 0.0718 Uiso 1 0 .
H10 H 0.2175 -0.0173 0.4647 0.2431 Uiso 1 0 .
H11 H 0.2826 -0.0054 0.401 0.2431 Uiso 1 0 .
H12 H 0.3303 -0.0692 0.4635 0.2431 Uiso 1 0 .
H13 H 0.2159 0.4391 0.5204 0.0649 Uiso 1 0 .
H14 H 0.2994 0.4862 0.581 0.0807 Uiso 1 0 .
H15 H 0.3927 0.5628 0.526 0.0861 Uiso 1 0 .
H16 H 0.3984 0.5973 0.4106 0.0797 Uiso 1 0 .
H17 H 0.3108 0.5568 0.35 0.0599 Uiso 1 0 .
H18 H 0.1458 0.1868 0.1683 0.0511 Uiso 1 0 .
H19 H 0.05 0.1577 0.1023 0.0537 Uiso 1 0 .
H20 H -0.0396 0.0751 0.15 0.0536 Uiso 1 0 .
H21 H -0.0431 0.0306 0.2661 0.0591 Uiso 1 0 .
H22 H 0.0493 0.0611 0.3318 0.0482 Uiso 1 0 .
H23 H 0.3319 0.504 0.2476 0.0549 Uiso 1 0 .
H24 H 0.4402 0.546 0.1689 0.0615 Uiso 1 0 .
H25 H 0.424 0.5484 0.0572 0.0615 Uiso 1 0 .
H26 H 0.3007 0.5084 0.0293 0.0527 Uiso 1 0 .
H27 H 0.2105 0.4467 0.0143 0.0525 Uiso 1 0 .
H28 H 0.0804 0.4069 -0.0042 0.0574 Uiso 1 0 .
H29 H -0.0407 0.3955 0.0801 0.0542 Uiso 1 0 .
H30 H -0.0506 0.4431 0.2339 0.0471 Uiso 1 0 .
H31 H -0.1153 0.4277 0.1877 0.0471 Uiso 1 0 .
H32 H -0.0167 0.2967 0.2107 0.0507 Uiso 1 0 .
H33 H 0.0575 0.3104 0.2512 0.0507 Uiso 1 0 .
H34 H -0.1738 0.2816 0.26 0.0656 Uiso 1 0 .
H35 H -0.2703 0.2657 0.3566 0.0801 Uiso 1 0 .
H36 H -0.2274 0.2843 0.4531 0.0679 Uiso 1 0 .
H37 H -0.1718 0.2882 0.542 0.0668 Uiso 1 0 .
H38 H -0.0952 0.2896 0.6346 0.0771 Uiso 1 0 .
H39 H 0.0443 0.3266 0.623 0.0693 Uiso 1 0 .
H40 H 0.114 0.3552 0.518 0.0642 Uiso 1 0 .
H41 H 0.2939 0.2403 0.1835 0.0465 Uiso 1 0 .
H42 H 0.3777 0.2747 0.0842 0.0494 Uiso 1 0 .
H43 H 0.5016 0.3275 0.0861 0.0449 Uiso 1 0 .
H44 H 0.539 0.3453 0.1855 0.0434 Uiso 1 0 .
H45 H 0.553 0.374 0.2721 0.0489 Uiso 1 0 .
H46 H 0.5693 0.3967 0.3749 0.0534 Uiso 1 0 .
H47 H 0.483 0.348 0.4681 0.0502 Uiso 1 0 .
H48 H 0.3563 0.2927 0.5124 0.052 Uiso 1 0 .
H49 H 0.2949 0.2752 0.4655 0.052 Uiso 1 0 .
H50 H 0.4302 0.1558 0.4668 0.0564 Uiso 1 0 .
H51 H 0.4836 0.1728 0.5188 0.0564 Uiso 1 0 .
H52 H 0.4534 0.124 0.6341 0.0538 Uiso 1 0 .
H53 H 0.3503 0.0799 0.7172 0.0591 Uiso 1 0 .
H54 H 0.2003 0.0753 0.6897 0.0554 Uiso 1 0 .
H55 H 0.0499 0.0969 0.6577 0.0627 Uiso 1 0 .
H56 H -0.0955 0.0935 0.619 0.0666 Uiso 1 0 .
H57 H -0.1094 0.1079 0.5058 0.0645 Uiso 1 0 .
H58 H 0.0211 0.1287 0.4346 0.0593 Uiso 1 0 .
H59 H 0.48 0.3191 -0.0234 0.0724 Uiso 1 0 .
H60 H 0.4709 0.3423 -0.1 0.0724 Uiso 1 0 .
H61 H 0.3875 0.3878 -0.0569 0.0724 Uiso 1 0 .
H62 H 0.2917 0.1883 0.0879 0.0533 Uiso 1 0 .
H63 H 0.2428 0.2447 0.0224 0.0533 Uiso 1 0 .
H64 H 0.2133 0.1721 0.0533 0.0533 Uiso 1 0 .
H65 H 0.6841 0.1983 0.0577 0.0465 Uiso 1 0 .
H66 H 0.7786 0.2131 0.1329 0.057 Uiso 1 0 .
H67 H 0.7647 0.1599 0.2465 0.0578 Uiso 1 0 .
H68 H 0.6621 0.0842 0.2827 0.0552 Uiso 1 0 .
H69 H 0.5719 0.0657 0.2059 0.0511 Uiso 1 0 .
H70 H 0.6602 0.1922 -0.0679 0.0581 Uiso 1 0 .
H71 H 0.7716 0.2361 -0.1446 0.0624 Uiso 1 0 .
H72 H 0.7271 0.2826 -0.2565 0.0666 Uiso 1 0 .
H73 H 0.5759 0.2821 -0.2879 0.0598 Uiso 1 0 .
H74 H 0.4357 0.2846 -0.3124 0.0556 Uiso 1 0 .
H75 H 0.2774 0.2884 -0.3342 0.0592 Uiso 1 0 .
H76 H 0.1828 0.2381 -0.247 0.0583 Uiso 1 0 .
H77 H 0.2407 0.1764 -0.081 0.0486 Uiso 1 0 .
H78 H 0.1672 0.1792 -0.132 0.0486 Uiso 1 0 .
H79 H 0.2759 0.0642 -0.152 0.0494 Uiso 1 0 .
H80 H 0.3559 0.0626 -0.1063 0.0494 Uiso 1 0 .
H81 H 0.1478 0.0092 -0.1067 0.0524 Uiso 1 0 .
H82 H 0.0794 -0.0556 -0.0142 0.0575 Uiso 1 0 .
H83 H 0.1293 -0.0674 0.0914 0.0511 Uiso 1 0 .
H84 H 0.1802 -0.0735 0.1854 0.0509 Uiso 1 0 .
H85 H 0.2503 -0.0864 0.2847 0.0561 Uiso 1 0 .
H86 H 0.3812 -0.0394 0.2844 0.0533 Uiso 1 0 .
H87 H 0.4333 0.0206 0.1846 0.0515 Uiso 1 0 .

loop_
_atom_site_aniso_label
_atom_site_aniso_U_11
_atom_site_aniso_U_22
_atom_site_aniso_U_33
_atom_site_aniso_U_12
_atom_site_aniso_U_13
_atom_site_aniso_U_23
MN1 0.0360(7) 0.0392(11) 0.0247(10) -0.0184(4) 0.0046(4) -0.0057(4)
MN2 0.0273(6) 0.0400(12) 0.0241(10) -0.0154(4) 0.0091(3) -0.0085(4)
MN3 0.0227(6) 0.0448(13) 0.0237(9) -0.0151(4) 0.0065(3) -0.0113(4)
MN4 0.0302(7) 0.0387(11) 0.0255(10) -0.0130(4) 0.0032(4) -0.0060(4)
O5 0.024 0.0442 0.0231 -0.0125 0.0047 -0.0092
O6 0.0251 0.0419 0.0266 -0.0071 0.0083 -0.0101
O7 0.0482 0.082 0.0474 -0.0226 0.006 -0.0083
C8 0.137 0.0593 0.0729 -0.0311 -0.0046 -0.03
O9 0.0356 0.0351 0.0379 -0.0121 0.0095 -0.0108
C10 0.046(4) 0.070(5) 0.052(4) -0.003(4) 0.014(3) -0.020(4)
O11 0.024(2) 0.041(3) 0.036(2) -0.0057(18) 0.0072(16) -0.0180(18)
C12 0.045(4) 0.057(5) 0.071(5) -0.012(4) 0.014(3) -0.024(4)
O13 0.085(4) 0.064(4) 0.045(3) -0.024(3) -0.007(2) -0.011(3)
C14 0.238(19) 0.120(13) 0.246(19) 0.003(12) 0.023(13) -0.015(12)
O15 0.060(3) 0.057(3) 0.029(2) -0.035(2) 0.0068(19) -0.0113(19)
C16 0.034(3) 0.052(4) 0.033(3) -0.013(3) 0.006(3) -0.021(3)
O17 0.045(3) 0.044(3) 0.025(2) -0.023(2) 0.0078(17) -0.0076(17)
C18 0.033(3) 0.053(4) 0.043(4) -0.013(3) 0.007(3) -0.025(3)
C19 0.046(4) 0.074(5) 0.046(4) -0.023(4) -0.003(3) -0.022(3)
C20 0.057(5) 0.104(7) 0.057(5) -0.024(5) -0.004(4) -0.044(4)
C21 0.033(4) 0.111(7) 0.103(7) -0.027(4) 0.006(4) -0.069(5)
C22 0.047(5) 0.084(6) 0.088(6) -0.033(4) 0.012(4) -0.039(5)
C23 0.047(4) 0.057(5) 0.056(4) -0.031(4) 0.011(3) -0.029(3)
O24 0.032(2) 0.048(3) 0.027(2) -0.023(2) 0.0057(16) -0.0078(18)
C25 0.021(3) 0.040(4) 0.035(3) -0.006(3) -0.001(2) -0.009(3)
O26 0.039(2) 0.055(3) 0.029(2) -0.026(2) -0.0015(17) -0.0028(19)
C27 0.025(3) 0.029(3) 0.033(3) -0.005(2) 0.004(2) -0.013(2)
C28 0.033(3) 0.049(4) 0.034(3) -0.016(3) 0.010(3) -0.012(3)
C29 0.034(3) 0.057(4) 0.035(3) -0.018(3) 0.003(3) -0.014(3)
C30 0.029(3) 0.051(4) 0.044(4) -0.016(3) -0.005(3) -0.010(3)
C31 0.041(4) 0.047(4) 0.055(4) -0.023(3) 0.004(3) -0.011(3)
C32 0.035(3) 0.038(4) 0.035(3) -0.016(3) -0.001(2) -0.005(3)
N33 0.033(3) 0.038(3) 0.030(3) -0.014(2) -0.002(2) -0.004(2)
C34 0.049(4) 0.055(4) 0.033(3) -0.026(3) 0.003(3) -0.017(3)
C35 0.041(4) 0.057(5) 0.057(5) -0.025(3) 0.007(3) -0.017(3)
C36 0.050(4) 0.059(5) 0.041(4) -0.026(4) 0.007(3) -0.007(3)
C37 0.037(3) 0.046(4) 0.035(3) -0.016(3) 0.001(3) -0.004(3)
C38 0.028(3) 0.041(4) 0.028(3) -0.012(3) 0.000(2) -0.004(3)
C39 0.028(3) 0.039(4) 0.032(3) -0.010(3) 0.000(2) -0.005(3)
C40 0.045(4) 0.050(4) 0.024(3) -0.017(3) 0.008(3) -0.010(3)
C41 0.045(4) 0.069(5) 0.028(3) -0.021(4) -0.004(3) -0.020(3)
C42 0.034(3) 0.055(4) 0.043(4) -0.018(3) -0.004(3) -0.017(3)
C43 0.026(3) 0.034(3) 0.035(3) -0.006(3) -0.005(2) -0.002(3)
N44 0.032(3) 0.035(3) 0.024(2) -0.012(2) -0.0019(19) -0.005(2)
C45 0.027(3) 0.039(4) 0.036(3) -0.010(3) 0.004(2) -0.011(3)
C46 0.024(3) 0.042(4) 0.042(4) -0.007(3) -0.006(2) -0.007(3)
N47 0.026(3) 0.038(3) 0.036(3) -0.011(2) 0.005(2) -0.005(2)
C48 0.029(3) 0.034(4) 0.054(4) -0.012(3) -0.006(3) 0.006(3)
C49 0.044(4) 0.046(4) 0.064(5) -0.025(3) -0.017(3) 0.016(3)
C50 0.032(4) 0.065(5) 0.088(6) -0.028(4) -0.018(4) 0.028(4)
C51 0.031(4) 0.059(5) 0.063(5) -0.021(3) 0.001(3) 0.013(4)
C52 0.027(3) 0.042(4) 0.044(4) -0.014(3) 0.004(3) 0.003(3)
C53 0.033(3) 0.034(4) 0.049(4) -0.008(3) 0.014(3) -0.002(3)
C54 0.042(4) 0.058(5) 0.053(5) -0.020(3) 0.030(3) -0.005(3)
C55 0.072(5) 0.066(5) 0.036(4) -0.019(4) 0.031(4) -0.005(3)
C56 0.069(5) 0.073(5) 0.032(4) -0.033(4) 0.023(3) -0.013(3)
C57 0.056(4) 0.064(5) 0.040(4) -0.028(4) 0.021(3) -0.020(3)
N58 0.035(3) 0.041(3) 0.032(3) -0.014(2) 0.013(2) -0.009(2)
N59 0.020(2) 0.040(3) 0.024(2) -0.008(2) 0.0030(18) -0.011(2)
C60 0.027(3) 0.044(4) 0.034(3) -0.015(3) 0.003(2) -0.011(3)
C61 0.035(3) 0.051(4) 0.025(3) -0.019(3) 0.007(2) -0.010(3)
C62 0.028(3) 0.045(4) 0.023(3) -0.016(3) 0.007(2) -0.005(2)
C63 0.027(3) 0.038(3) 0.029(3) -0.013(3) 0.003(2) -0.009(2)
C64 0.023(3) 0.043(4) 0.029(3) -0.015(3) 0.004(2) -0.013(2)
C65 0.020(3) 0.049(4) 0.030(3) -0.014(3) 0.007(2) -0.012(3)
C66 0.033(3) 0.047(4) 0.030(3) -0.020(3) 0.002(2) -0.003(3)
C67 0.039(4) 0.060(4) 0.033(3) -0.028(3) 0.001(3) -0.014(3)
C68 0.035(3) 0.055(4) 0.025(3) -0.018(3) -0.004(2) -0.007(3)
C69 0.029(3) 0.045(4) 0.025(3) -0.013(3) -0.000(2) -0.004(3)
N70 0.025(2) 0.042(3) 0.021(2) -0.011(2) 0.0032(18) -0.008(2)
C71 0.038(3) 0.069(5) 0.021(3) -0.025(3) 0.008(2) -0.020(3)
C72 0.042(4) 0.061(5) 0.032(3) -0.023(3) 0.005(3) -0.014(3)
N73 0.045(3) 0.037(3) 0.025(3) -0.015(2) 0.004(2) -0.004(2)
C74 0.038(4) 0.050(4) 0.028(3) -0.014(3) 0.002(3) -0.012(3)
C75 0.041(4) 0.049(4) 0.034(3) -0.013(3) 0.000(3) -0.013(3)
C76 0.064(5) 0.043(4) 0.029(3) -0.014(4) -0.001(3) -0.007(3)
C77 0.058(4) 0.045(4) 0.019(3) -0.018(3) 0.008(3) -0.001(3)
C78 0.046(4) 0.034(4) 0.032(3) -0.016(3) 0.016(3) -0.013(3)
C79 0.039(4) 0.033(3) 0.036(4) -0.012(3) 0.006(3) -0.001(3)
C80 0.057(4) 0.052(4) 0.039(4) -0.024(4) 0.013(3) -0.005(3)
C81 0.045(4) 0.056(5) 0.053(5) -0.023(4) 0.016(3) -0.001(3)
C82 0.038(4) 0.055(5) 0.061(5) -0.018(3) 0.002(3) -0.007(3)
C83 0.042(4) 0.051(4) 0.046(4) -0.020(3) 0.006(3) -0.009(3)
N84 0.036(3) 0.040(3) 0.036(3) -0.013(2) 0.006(2) -0.003(2)
MN85 0.0305(7) 0.0250(8) 0.0268(10) -0.0087(4) 0.0012(3) -0.0026(4)
MN86 0.0250(6) 0.0295(9) 0.0243(10) -0.0120(4) 0.0057(3) -0.0046(4)
O87 0.028(2) 0.042(3) 0.022(2) -0.0193(18) 0.0061(15) -0.0034(16)
O88 0.037(3) 0.045(3) 0.053(3) -0.013(2) 0.0023(19) 0.008(2)
C89 0.054(4) 0.060(5) 0.034(4) 0.001(4) 0.012(3) 0.005(3)
O90 0.024(2) 0.035(2) 0.030(2) -0.0086(18) 0.0083(15) -0.0092(17)
C91 0.032(3) 0.053(4) 0.041(4) -0.017(3) 0.009(3) -0.019(3)
O92 0.041(2) 0.038(3) 0.029(2) -0.021(2) 0.0015(17) -0.0012(17)
C93 0.031(3) 0.030(3) 0.036(3) -0.012(3) 0.009(2) -0.013(3)
O94 0.040(2) 0.035(2) 0.029(2) -0.020(2) 0.0049(16) -0.0039(17)
C95 0.031(3) 0.029(3) 0.034(3) -0.010(3) 0.001(2) -0.007(2)
C96 0.029(3) 0.031(3) 0.043(4) -0.011(3) 0.004(3) -0.008(3)
C97 0.038(4) 0.044(4) 0.057(4) -0.022(3) 0.008(3) -0.016(3)
C98 0.039(4) 0.050(4) 0.046(4) -0.014(3) -0.011(3) -0.011(3)
C99 0.035(3) 0.062(5) 0.032(3) -0.019(3) -0.005(3) -0.007(3)
C100 0.035(3) 0.049(4) 0.035(3) -0.024(3) 0.006(3) -0.010(3)
N101 0.029(3) 0.036(3) 0.038(3) -0.000(2) -0.001(2) -0.010(2)
C102 0.040(4) 0.051(4) 0.039(4) -0.006(3) 0.004(3) -0.012(3)
C103 0.029(4) 0.055(4) 0.056(5) -0.000(3) -0.004(3) -0.016(3)
C104 0.040(4) 0.067(5) 0.050(4) -0.014(4) 0.009(3) -0.013(3)
C105 0.040(4) 0.058(5) 0.033(3) -0.010(3) -0.002(3) -0.000(3)
C106 0.034(3) 0.034(4) 0.034(3) -0.003(3) 0.002(3) -0.009(3)
C107 0.038(3) 0.024(3) 0.032(3) -0.005(3) 0.004(3) -0.007(2)
C108 0.052(4) 0.048(4) 0.026(3) -0.021(3) 0.006(3) -0.001(3)
C109 0.055(4) 0.059(5) 0.027(3) -0.026(4) -0.006(3) 0.001(3)
C110 0.043(4) 0.062(5) 0.037(4) -0.025(3) -0.003(3) -0.009(3)
C111 0.041(4) 0.040(4) 0.026(3) -0.010(3) -0.002(3) -0.008(3)
N112 0.033(3) 0.028(3) 0.033(3) -0.003(2) -0.001(2) -0.004(2)
C113 0.034(3) 0.037(4) 0.033(3) -0.011(3) -0.000(2) -0.006(3)
C114 0.039(3) 0.039(4) 0.029(3) -0.014(3) -0.003(2) -0.003(3)
N115 0.026(2) 0.026(3) 0.034(3) -0.010(2) 0.004(2) -0.006(2)
C116 0.020(3) 0.031(3) 0.035(3) -0.003(2) -0.001(2) -0.005(2)
C117 0.035(3) 0.038(4) 0.046(4) -0.012(3) -0.007(3) -0.005(3)
C118 0.023(3) 0.041(4) 0.070(5) -0.014(3) 0.000(3) -0.009(3)
C119 0.027(3) 0.041(4) 0.043(4) -0.014(3) -0.003(3) 0.001(3)
C120 0.027(3) 0.024(3) 0.043(4) -0.005(3) 0.004(2) -0.006(3)
C121 0.018(3) 0.024(3) 0.033(3) 0.001(2) 0.003(2) -0.002(2)
C122 0.031(3) 0.038(4) 0.040(4) -0.014(3) 0.009(3) 0.001(3)
C123 0.038(4) 0.049(4) 0.030(3) -0.015(3) 0.008(3) 0.007(3)
C124 0.048(4) 0.047(4) 0.023(3) -0.019(3) 0.003(3) 0.001(3)
C125 0.035(3) 0.040(4) 0.036(3) -0.013(3) 0.002(3) -0.007(3)
N126 0.025(2) 0.026(3) 0.030(3) -0.007(2) 0.0050(19) -0.0041(19)
CL127 0.0401(11) 0.065(2) 0.0358(15) -0.0323(9) -0.0014(7) 0.0032(8)
CL128 0.0458(12) 0.075(2) 0.0480(19) -0.0394(10) -0.0019(8) -0.0023(9)
CL129 0.0487(13) 0.099(3) 0.0342(15) -0.0455(11) -0.0007(7) 0.0090(9)
O130 0.075(3) 0.045(3) 0.045(3) -0.031(3) 0.004(2) -0.002(2)
O131 0.057(3) 0.116(5) 0.039(3) -0.057(3) -0.009(2) 0.001(2)
O132 0.066(3) 0.189(8) 0.032(3) -0.083(4) 0.014(2) -0.013(3)
O133 0.060(3) 0.049(3) 0.130(6) -0.016(3) -0.025(3) -0.024(3)
O134 0.124(5) 0.163(7) 0.120(6) -0.122(5) 0.062(4) -0.073(4)
O135 0.061(3) 0.082(4) 0.051(3) -0.021(3) 0.006(2) -0.010(2)
O136 0.208(8) 0.067(4) 0.072(4) 0.018(4) -0.060(4) -0.025(3)
O137 0.035(3) 0.225(9) 0.055(4) -0.050(4) 0.003(2) -0.015(4)
O138 0.049(3) 0.070(4) 0.042(3) -0.019(3) 0.016(2) -0.003(2)
O139 0.033(3) 0.133(6) 0.050(3) -0.016(3) 0.001(2) -0.028(3)
O140 0.041(3) 0.136(6) 0.062(4) -0.051(3) -0.007(2) 0.002(3)
O141 0.105(5) 0.114(5) 0.070(4) -0.080(4) -0.030(3) 0.035(3)

loop_
_atom_type_symbol
_atom_type_description
_atom_type_scat_dispersion_real
_atom_type_scat_dispersion_imag
_atom_type_scat_source
MN Mn 0.295 0.729 'International Tables Vol. IV (1974) Table 2.2B'
CL Cl 0.132 0.159 'International Tables Vol. IV (1974) Table 2.2B'
O O 0.008 0.006 'International Tables Vol. IV (1974) Table 2.2B'
N N 0.004 0.003 'International Tables Vol. IV (1974) Table 2.2B'
C C 0.002 0.002 'International Tables Vol. IV (1974) Table 2.2B'
H H 0 0 'International Tables Vol. IV (1974) Table 2.2B'

loop_
_geom_angle_atom_site_label_1
_geom_angle_atom_site_label_2
_geom_angle_atom_site_label_3
_geom_angle
_geom_angle_site_symmetry_1
_geom_angle_site_symmetry_2
_geom_angle_site_symmetry_3
_geom_angle_publ_flag
O5 MN1 O7 168.04(4) . . . no
O5 MN1 O9 76.25(2) . . . no
O5 MN1 O15 93.69(11) . . . no
O5 MN1 N33 103.97(12) . . . no
O5 MN1 N44 92.00(11) . . . no
O7 MN1 O9 93.51(4) . . . no
O7 MN1 O15 92.31(11) . . . no
O7 MN1 N33 86.67(11) . . . no
O7 MN1 N44 85.75(11) . . . no
O9 MN1 O15 89.26(9) . . . no
O9 MN1 N33 176.03(12) . . . no
O9 MN1 N44 110.42(10) . . . no
O15 MN1 N33 86.77(14) . . . no
O15 MN1 N44 160.30(14) . . . no
N33 MN1 N44 73.55(15) . . . no
O5 MN2 O6 83.19(3) . . . no
O5 MN2 O9 82.84(3) . . . no
O5 MN2 O17 92.49(8) . . . no
O5 MN2 N47 110.54(11) . . . no
O5 MN2 N58 173.32(13) . . . no
O6 MN2 O9 165.91(4) . . . no
O6 MN2 O17 97.30(10) . . . no
O6 MN2 N47 98.03(11) . . . no
O6 MN2 N58 90.91(12) . . . no
O9 MN2 O17 85.09(10) . . . no
O9 MN2 N47 85.24(11) . . . no
O9 MN2 N58 103.14(13) . . . no
O17 MN2 N47 153.62(14) . . . no
O17 MN2 N58 85.12(15) . . . no
N47 MN2 N58 73.30(16) . . . no
O5 MN3 O6 83.95(3) . . . no
O5 MN3 O11 166.27(10) . . . no
O5 MN3 O24 95.13(10) . . . no
O5 MN3 N59 90.57(12) . . . no
O5 MN3 N70 97.29(11) . . . no
O6 MN3 O11 82.34(9) . . . no
O6 MN3 O24 95.78(8) . . . no
O6 MN3 N59 173.80(13) . . . no
O6 MN3 N70 103.95(9) . . . no
O11 MN3 O24 85.49(14) . . . no
O11 MN3 N59 103.16(15) . . . no
O11 MN3 N70 86.80(14) . . . no
O24 MN3 N59 87.59(14) . . . no
O24 MN3 N70 157.64(13) . . . no
N59 MN3 N70 73.80(14) . . . no
O6 MN4 O11 77.57(10) . . . no
O6 MN4 O13 168.97(16) . . . no
O6 MN4 O26 92.79(10) . . . no
O6 MN4 N73 94.54(11) . . . no
O6 MN4 N84 100.39(12) . . . no
O11 MN4 O13 92.75(18) . . . no
O11 MN4 O26 92.26(13) . . . no
O11 MN4 N73 106.57(14) . . . no
O11 MN4 N84 177.87(16) . . . no
O13 MN4 O26 92.85(17) . . . no
O13 MN4 N73 83.07(17) . . . no
O13 MN4 N84 89.34(19) . . . no
O26 MN4 N73 160.87(13) . . . no
O26 MN4 N84 87.23(15) . . . no
N73 MN4 N84 74.08(16) . . . no
O87 MN85 O88 165.44(13) . . . no
O87 MN85 O90 76.06(13) . . . no
O87 MN85 O92 91.81(13) . . . no
O87 MN85 N101 104.78(15) . . . no
O87 MN85 N112 94.67(14) . . . no
O88 MN85 O90 89.38(14) . . . no
O88 MN85 O92 88.91(15) . . . no
O88 MN85 N101 89.79(15) . . . no
O88 MN85 N112 89.28(15) . . . no
O90 MN85 O92 93.73(13) . . . no
O90 MN85 N101 177.92(15) . . . no
O90 MN85 N112 105.24(14) . . . no
O92 MN85 N101 88.15(14) . . . no
O92 MN85 N112 160.92(13) . . . no
N101 MN85 N112 72.85(15) . . . no
O87 MN86 O87 84.07(14) . . 2_655 no
O87 MN86 O87 84.07(14) 2_655 . . no
O87 MN86 O90 166.70(13) 2_655 . . no
O87 MN86 O90 82.63(14) . . . no
O87 MN86 O94 95.22(14) 2_655 . . no
O87 MN86 O94 93.22(12) . . . no
O87 MN86 N115 96.92(14) 2_655 . . no
O87 MN86 N115 106.82(14) . . . no
O87 MN86 N126 90.98(14) 2_655 . . no
O87 MN86 N126 175.04(17) . . . no
O90 MN86 O94 85.33(13) . . . no
O90 MN86 N115 87.14(14) . . . no
O90 MN86 N126 102.32(15) . . . no
O94 MN86 N115 157.50(13) . . . no
O94 MN86 N126 86.96(14) . . . no
N115 MN86 N126 73.97(14) . . . no
O130 CL127 O131 111.7(2) . . . no
O130 CL127 O132 109.8(3) . . . no
O130 CL127 O133 107.7(2) . . . no
O131 CL127 O132 109.6(2) . . . no
O131 CL127 O133 110.7(3) . . . no
O132 CL127 O133 107.2(3) . . . no
O134 CL128 O135 113.4(3) . . . no
O134 CL128 O136 104.7(4) . . . no
O134 CL128 O137 110.0(3) . . . no
O135 CL128 O136 109.9(3) . . . no
O135 CL128 O137 110.5(3) . . . no
O136 CL128 O137 108.1(4) . . . no
O138 CL129 O139 108.6(2) . . . no
O138 CL129 O140 109.0(2) . . . no
O138 CL129 O141 110.4(3) . . . no
O139 CL129 O140 110.8(3) . . . no
O139 CL129 O141 107.8(3) . . . no
O140 CL129 O141 110.2(3) . . . no
MN1 O5 MN2 100.74(3) . . . no
MN1 O5 MN3 155.55(3) . . . no
MN2 O5 MN3 96.60(3) . . . no
MN2 O6 MN3 96.14(3) . . . no
MN2 O6 MN4 157.37(3) . . . no
MN3 O6 MN4 99.11(3) . . . no
MN1 O7 C8 122.82(2) . . . no
MN1 O9 MN2 95.92(3) . . . no
MN1 O9 C10 127.8(2) . . . no
MN2 O9 C10 125.6(2) . . . no
MN3 O11 MN4 95.40(15) . . . no
MN3 O11 C12 124.8(3) . . . no
MN4 O11 C12 126.1(3) . . . no
MN4 O13 C14 122.0(8) . . . no
MN1 O15 C16 127.5(3) . . . no
MN2 O17 C16 127.5(3) . . . no
MN3 O24 C25 126.0(3) . . . no
MN4 O26 C25 127.0(3) . . . no
MN85 O87 MN86 99.31(16) . . . no
MN85 O87 MN86 156.54(17) . . 2_655 no
MN86 O87 MN86 95.93(14) . . 2_655 no
MN86 O87 MN86 95.93(14) 2_655 . . no
MN85 O88 C89 123.3(3) . . . no
MN85 O90 MN86 96.91(14) . . . no
MN85 O90 C91 132.7(3) . . . no
MN86 O90 C91 126.1(3) . . . no
MN85 O92 C93 125.5(3) . . . no
MN86 O94 C93 128.4(3) . . . no
MN1 N33 C34 122.8(3) . . . no
MN1 N33 C38 117.1(3) . . . no
C34 N33 C38 119.0(4) . . . no
MN1 N44 C39 115.1(3) . . . no
MN1 N44 C43 126.4(3) . . . no
C39 N44 C43 118.3(4) . . . no
MN2 N47 C48 128.0(3) . . . no
MN2 N47 C52 114.1(4) . . . no
C48 N47 C52 117.9(5) . . . no
MN2 N58 C53 120.0(4) . . . no
MN2 N58 C57 120.3(3) . . . no
C53 N58 C57 119.1(4) . . . no
MN3 N59 C60 120.9(3) . . . no
MN3 N59 C64 120.6(3) . . . no
C60 N59 C64 118.2(4) . . . no
MN3 N70 C65 111.8(3) . . . no
MN3 N70 C69 130.3(3) . . . no
C65 N70 C69 117.5(4) . . . no
MN4 N73 C74 126.4(3) . . . no
MN4 N73 C78 111.8(3) . . . no
C74 N73 C78 119.6(4) . . . no
MN4 N84 C79 118.1(4) . . . no
MN4 N84 C83 123.2(4) . . . no
C79 N84 C83 118.7(4) . . . no
MN85 N101 C102 120.9(4) . . . no
MN85 N101 C106 120.0(4) . . . no
C102 N101 C106 118.8(4) . . . no
MN85 N112 C107 112.7(3) . . . no
MN85 N112 C111 128.0(3) . . . no
C107 N112 C111 118.4(4) . . . no
MN86 N115 C116 129.3(3) . . . no
MN86 N115 C120 112.1(3) . . . no
C116 N115 C120 118.1(4) . . . no
MN86 N126 C121 120.0(3) . . . no
MN86 N126 C125 121.4(3) . . . no
C121 N126 C125 117.8(4) . . . no
O7 C8 H1 109.470(2) . . . no
O7 C8 H2 109.470(3) . . . no
O7 C8 H3 109.4700 . . . no
H1 C8 H2 109.472(2) . . . no
H1 C8 H3 109.4730 . . . no
H2 C8 H3 109.473(2) . . . no
O9 C10 H4 109.4(5) . . . no
O9 C10 H5 109.2(5) . . . no
O9 C10 H6 109.1(6) . . . no
H4 C10 H5 109.9(7) . . . no
H4 C10 H6 109.8(6) . . . no
H5 C10 H6 109.5(6) . . . no
O11 C12 H7 109.6(5) . . . no
O11 C12 H8 109.7(6) . . . no
O11 C12 H9 109.5(6) . . . no
H7 C12 H8 109.5(6) . . . no
H7 C12 H9 109.3(6) . . . no
H8 C12 H9 109.3(6) . . . no
O13 C14 C150 98.5(11) . . . no
O13 C14 H10 108.7(14) . . . no
O13 C14 H11 103.3(11) . . . no
O13 C14 H12 109.7(17) . . . no
C150 C14 H10 51.5(9) . . . no
C150 C14 H11 155.1(16) . . . no
C150 C14 H12 74.5(10) . . . no
H10 C14 H11 108.9(17) . . . no
H10 C14 H12 116.7(14) . . . no
H11 C14 H12 108.8(15) . . . no
O15 C16 O17 124.5(5) . . . no
O15 C16 C18 117.0(5) . . . no
O17 C16 C18 118.5(5) . . . no
C16 C18 C19 120.8(5) . . . no
C16 C18 C23 120.8(5) . . . no
C19 C18 C23 118.5(5) . . . no
C18 C19 C20 119.9(6) . . . no
C18 C19 H13 120.1(6) . . . no
C20 C19 H13 120.1(6) . . . no
C19 C20 C21 120.1(6) . . . no
C19 C20 H14 120.4(7) . . . no
C21 C20 H14 119.6(7) . . . no
C20 C21 C22 120.2(6) . . . no
C20 C21 H15 119.7(8) . . . no
C22 C21 H15 120.1(7) . . . no
C21 C22 C23 120.1(6) . . . no
C21 C22 H16 120.0(7) . . . no
C23 C22 H16 119.9(7) . . . no
C18 C23 C22 121.3(6) . . . no
C18 C23 H17 119.4(5) . . . no
C22 C23 H17 119.3(6) . . . no
O24 C25 O26 124.6(5) . . . no
O24 C25 C27 119.4(4) . . . no
O26 C25 C27 116.0(4) . . . no
C25 C27 C28 120.9(4) . . . no
C25 C27 C32 121.8(4) . . . no
C28 C27 C32 117.3(5) . . . no
C27 C28 C29 121.1(5) . . . no
C27 C28 H18 119.3(5) . . . no
C29 C28 H18 119.5(5) . . . no
C28 C29 C30 120.4(5) . . . no
C28 C29 H19 119.8(5) . . . no
C30 C29 H19 119.9(5) . . . no
C29 C30 C31 118.8(5) . . . no
C29 C30 H20 120.5(5) . . . no
C31 C30 H20 120.7(5) . . . no
C30 C31 C32 120.8(5) . . . no
C30 C31 H21 119.6(6) . . . no
C32 C31 H21 119.6(6) . . . no
C27 C32 C31 121.6(5) . . . no
C27 C32 H22 119.1(5) . . . no
C31 C32 H22 119.3(5) . . . no
N33 C34 C35 123.0(5) . . . no
N33 C34 H23 118.5(5) . . . no
C35 C34 H23 118.6(6) . . . no
C34 C35 C36 118.0(5) . . . no
C34 C35 H24 120.8(6) . . . no
C36 C35 H24 121.2(5) . . . no
C35 C36 C37 119.3(5) . . . no
C35 C36 H25 120.4(6) . . . no
C37 C36 H25 120.2(6) . . . no
C36 C37 C38 119.8(5) . . . no
C36 C37 H26 120.2(5) . . . no
C38 C37 H26 120.0(5) . . . no
N33 C38 C37 120.8(5) . . . no
N33 C38 C39 116.5(4) . . . no
C37 C38 C39 122.6(5) . . . no
N44 C39 C38 116.6(5) . . . no
N44 C39 C40 121.7(5) . . . no
C38 C39 C40 121.7(5) . . . no
C39 C40 C41 119.5(5) . . . no
C39 C40 H27 120.2(5) . . . no
C41 C40 H27 120.3(5) . . . no
C40 C41 C42 118.9(5) . . . no
C40 C41 H28 120.3(5) . . . no
C42 C41 H28 120.8(5) . . . no
C41 C42 C43 119.5(5) . . . no
C41 C42 H29 120.2(5) . . . no
C43 C42 H29 120.4(5) . . . no
N44 C43 C42 122.2(5) . . . no
N44 C43 C45 117.0(5) . . . no
C42 C43 C45 120.8(5) . . . no
C43 C45 C46 107.6(4) . . . no
C43 C45 H30 109.8(4) . . . no
C43 C45 H31 110.0(4) . . . no
C46 C45 H30 109.8(5) . . . no
C46 C45 H31 110.0(4) . . . no
H30 C45 H31 109.5(5) . . . no
C45 C46 C48 111.9(5) . . . no
C45 C46 H32 108.5(5) . . . no
C45 C46 H33 108.8(4) . . . no
C48 C46 H32 108.8(5) . . . no
C48 C46 H33 109.1(5) . . . no
H32 C46 H33 109.8(6) . . . no
N47 C48 C46 118.0(4) . . . no
N47 C48 C49 121.6(5) . . . no
C46 C48 C49 120.3(5) . . . no
C48 C49 C50 118.1(6) . . . no
C48 C49 H34 121.0(6) . . . no
C50 C49 H34 120.9(6) . . . no
C49 C50 C51 120.9(5) . . . no
C49 C50 H35 119.6(8) . . . no
C51 C50 H35 119.5(7) . . . no
C50 C51 C52 118.2(5) . . . no
C50 C51 H36 120.9(6) . . . no
C52 C51 H36 120.8(7) . . . no
N47 C52 C51 123.1(6) . . . no
N47 C52 C53 115.6(5) . . . no
C51 C52 C53 121.2(5) . . . no
N58 C53 C52 116.8(4) . . . no
N58 C53 C54 119.4(6) . . . no
C52 C53 C54 123.8(5) . . . no
C53 C54 C55 119.2(6) . . . no
C53 C54 H37 120.7(7) . . . no
C55 C54 H37 120.2(6) . . . no
C54 C55 C56 121.3(5) . . . no
C54 C55 H38 119.7(7) . . . no
C56 C55 H38 119.0(8) . . . no
C55 C56 C57 118.0(6) . . . no
C55 C56 H39 121.1(6) . . . no
C57 C56 H39 120.9(6) . . . no
N58 C57 C56 123.0(5) . . . no
N58 C57 H40 118.8(5) . . . no
C56 C57 H40 118.2(6) . . . no
N59 C60 C61 123.1(4) . . . no
N59 C60 H41 118.8(4) . . . no
C61 C60 H41 118.2(5) . . . no
C60 C61 C62 117.6(5) . . . no
C60 C61 H42 121.5(5) . . . no
C62 C61 H42 121.0(5) . . . no
C61 C62 C63 120.2(4) . . . no
C61 C62 H43 119.8(5) . . . no
C63 C62 H43 119.9(5) . . . no
C62 C63 C64 119.5(4) . . . no
C62 C63 H44 120.1(4) . . . no
C64 C63 H44 120.4(5) . . . no
N59 C64 C63 121.4(4) . . . no
N59 C64 C65 116.3(4) . . . no
C63 C64 C65 122.4(4) . . . no
N70 C65 C64 116.5(4) . . . no
N70 C65 C66 121.9(5) . . . no
C64 C65 C66 121.6(4) . . . no
C65 C66 C67 119.2(4) . . . no
C65 C66 H45 120.5(5) . . . no
C67 C66 H45 120.3(5) . . . no
C66 C67 C68 119.2(5) . . . no
C66 C67 H46 120.6(5) . . . no
C68 C67 H46 120.2(5) . . . no
C67 C68 C69 119.0(5) . . . no
C67 C68 H47 120.7(5) . . . no
C69 C68 H47 120.3(5) . . . no
N70 C69 C68 123.0(4) . . . no
N70 C69 C71 116.5(4) . . . no
C68 C69 C71 120.5(5) . . . no
C69 C71 C72 110.7(4) . . . no
C69 C71 H48 109.1(5) . . . no
C69 C71 H49 108.9(4) . . . no
C72 C71 H48 109.3(5) . . . no
C72 C71 H49 109.3(5) . . . no
H48 C71 H49 109.5(5) . . . no
C71 C72 C74 109.8(4) . . . no
C71 C72 H50 109.5(5) . . . no
C71 C72 H51 109.4(5) . . . no
C74 C72 H50 109.2(5) . . . no
C74 C72 H51 109.4(5) . . . no
H50 C72 H51 109.5(6) . . . no
N73 C74 C72 117.6(5) . . . no
N73 C74 C75 121.4(5) . . . no
C72 C74 C75 120.9(5) . . . no
C74 C75 C76 118.8(5) . . . no
C74 C75 H52 120.8(5) . . . no
C76 C75 H52 120.3(5) . . . no
C75 C76 C77 119.9(5) . . . no
C75 C76 H53 120.2(6) . . . no
C77 C76 H53 119.8(5) . . . no
C76 C77 C78 120.3(5) . . . no
C76 C77 H54 119.8(5) . . . no
C78 C77 H54 119.9(6) . . . no
N73 C78 C77 119.8(5) . . . no
N73 C78 C79 116.5(5) . . . no
C77 C78 C79 123.7(5) . . . no
N84 C79 C78 116.9(4) . . . no
N84 C79 C80 120.4(5) . . . no
C78 C79 C80 122.7(5) . . . no
C79 C80 C81 120.3(5) . . . no
C79 C80 H55 119.6(6) . . . no
C81 C80 H55 120.1(6) . . . no
C80 C81 C82 119.1(5) . . . no
C80 C81 H56 120.2(6) . . . no
C82 C81 H56 120.7(7) . . . no
C81 C82 C83 118.4(6) . . . no
C81 C82 H57 121.0(6) . . . no
C83 C82 H57 120.6(6) . . . no
N84 C83 C82 123.2(5) . . . no
N84 C83 H58 118.3(5) . . . no
C82 C83 H58 118.6(6) . . . no
O88 C89 H59 109.3(5) . . . no
O88 C89 H60 108.6(6) . . . no
O88 C89 H61 109.1(6) . . . no
H59 C89 H60 109.7(6) . . . no
H59 C89 H61 110.4(7) . . . no
H60 C89 H61 109.6(5) . . . no
O90 C91 H62 109.5(5) . . . no
O90 C91 H63 109.3(4) . . . no
O90 C91 H64 109.3(5) . . . no
H62 C91 H63 109.7(5) . . . no
H62 C91 H64 109.6(5) . . . no
H63 C91 H64 109.5(5) . . . no
O92 C93 O94 124.2(5) . . . no
O92 C93 C95 117.3(4) . . . no
O94 C93 C95 118.5(4) . . . no
C93 C95 C96 120.7(4) . . . no
C93 C95 C100 120.7(4) . . . no
C96 C95 C100 118.5(5) . . . no
C95 C96 C97 120.7(5) . . . no
C95 C96 H65 119.6(5) . . . no
C97 C96 H65 119.7(5) . . . no
C96 C97 C98 120.4(5) . . . no
C96 C97 H66 119.7(6) . . . no
C98 C97 H66 119.9(6) . . . no
C97 C98 C99 119.4(5) . . . no
C97 C98 H67 120.1(5) . . . no
C99 C98 H67 120.5(5) . . . no
C98 C99 C100 119.8(5) . . . no
C98 C99 H68 120.1(5) . . . no
C100 C99 H68 120.0(5) . . . no
C95 C100 C99 121.1(5) . . . no
C95 C100 H69 119.2(5) . . . no
C99 C100 H69 119.7(5) . . . no
N101 C102 C103 122.8(5) . . . no
N101 C102 H70 118.4(5) . . . no
C103 C102 H70 118.7(6) . . . no
C102 C103 C104 118.2(6) . . . no
C102 C103 H71 121.0(6) . . . no
C104 C103 H71 120.8(6) . . . no
C103 C104 C105 119.1(5) . . . no
C103 C104 H72 120.7(6) . . . no
C105 C104 H72 120.2(6) . . . no
C104 C105 C106 120.9(5) . . . no
C104 C105 H73 119.6(5) . . . no
C106 C105 H73 119.5(6) . . . no
N101 C106 C105 120.3(5) . . . no
N101 C106 C107 116.2(4) . . . no
C105 C106 C107 123.5(5) . . . no
N112 C107 C106 117.5(5) . . . no
N112 C107 C108 120.5(5) . . . no
C106 C107 C108 122.0(5) . . . no
C107 C108 C109 120.7(5) . . . no
C107 C108 H74 119.8(6) . . . no
C109 C108 H74 119.5(5) . . . no
C108 C109 C110 118.7(5) . . . no
C108 C109 H75 120.8(5) . . . no
C110 C109 H75 120.4(6) . . . no
C109 C110 C111 119.0(5) . . . no
C109 C110 H76 120.6(5) . . . no
C111 C110 H76 120.3(5) . . . no
N112 C111 C110 122.5(5) . . . no
N112 C111 C113 117.0(4) . . . no
C110 C111 C113 120.2(5) . . . no
C111 C113 C114 110.1(4) . . . no
C111 C113 H77 109.2(4) . . . no
C111 C113 H78 109.2(4) . . . no
C114 C113 H77 109.4(4) . . . no
C114 C113 H78 109.4(5) . . . no
H77 C113 H78 109.6(5) . . . no
C113 C114 C116 112.1(4) . . . no
C113 C114 H79 108.7(5) . . . no
C113 C114 H80 108.8(5) . . . no
C116 C114 H79 108.7(4) . . . no
C116 C114 H80 108.8(4) . . . no
H79 C114 H80 109.7(5) . . . no
N115 C116 C114 117.4(4) . . . no
N115 C116 C117 121.8(4) . . . no
C114 C116 C117 120.8(5) . . . no
C116 C117 C118 119.0(5) . . . no
C116 C117 H81 120.6(5) . . . no
C118 C117 H81 120.4(5) . . . no
C117 C118 C119 120.1(5) . . . no
C117 C118 H82 119.9(6) . . . no
C119 C118 H82 120.1(5) . . . no
C118 C119 C120 118.8(5) . . . no
C118 C119 H83 120.4(5) . . . no
C120 C119 H83 120.7(5) . . . no
N115 C120 C119 122.1(5) . . . no
N115 C120 C121 115.3(4) . . . no
C119 C120 C121 122.5(4) . . . no
N126 C121 C120 116.9(4) . . . no
N126 C121 C122 120.7(5) . . . no
C120 C121 C122 122.4(5) . . . no
C121 C122 C123 119.8(5) . . . no
C121 C122 H84 120.3(5) . . . no
C123 C122 H84 119.8(5) . . . no
C122 C123 C124 120.0(4) . . . no
C122 C123 H85 120.4(6) . . . no
C124 C123 H85 119.6(6) . . . no
C123 C124 C125 117.9(5) . . . no
C123 C124 H86 121.7(5) . . . no
C125 C124 H86 120.4(5) . . . no
N126 C125 C124 123.7(5) . . . no
N126 C125 H87 118.4(5) . . . no
C124 C125 H87 117.9(5) . . . no
C149 C148 C150 97.7(11) . . . no
C14 C150 C148 122.0(12) . . . no

loop_
_geom_bond_atom_site_label_1
_geom_bond_atom_site_label_2
_geom_bond_distance
_geom_bond_site_symmetry_1
_geom_bond_site_symmetry_2
_geom_bond_publ_flag
MN1 O5 1.9890(8) . . no
MN1 O7 1.9867(8) . . no
MN1 O9 2.0998(7) . . no
MN1 O15 2.113(4) . . no
MN1 N33 2.227(4) . . no
MN1 N44 2.282(4) . . no
MN2 O5 1.8936(7) . . no
MN2 O6 1.8913(8) . . no
MN2 O9 1.9244(8) . . no
MN2 O17 2.234(3) . . no
MN2 N47 2.338(4) . . no
MN2 N58 2.122(4) . . no
MN3 O5 1.8704(8) . . no
MN3 O6 1.8863(7) . . no
MN3 O11 1.936(4) . . no
MN3 O24 2.229(3) . . no
MN3 N59 2.100(4) . . no
MN3 N70 2.349(4) . . no
MN4 O6 1.9775(8) . . no
MN4 O11 2.039(3) . . no
MN4 O13 1.872(5) . . no
MN4 O26 2.125(3) . . no
MN4 N73 2.317(4) . . no
MN4 N84 2.169(4) . . no
MN85 O87 2.012(4) . . no
MN85 O88 1.984(4) . . no
MN85 O90 2.048(3) . . no
MN85 O92 2.135(3) . . no
MN85 N101 2.180(4) . . no
MN85 N112 2.359(4) . . no
MN86 O87 1.874(4) . . no
MN86 O87 1.874(4) . 2_655 no
MN86 O87 1.877(3) . . no
MN86 O87 1.877(3) . 2_655 no
MN86 O90 1.912(3) . . no
MN86 O94 2.237(3) . . no
MN86 N115 2.353(4) . . no
MN86 N126 2.096(4) . . no
CL127 O130 1.423(4) . . no
CL127 O131 1.429(4) . . no
CL127 O132 1.410(4) . . no
CL127 O133 1.456(5) . . no
CL128 O134 1.359(4) . . no
CL128 O135 1.437(4) . . no
CL128 O136 1.475(6) . . no
CL128 O137 1.389(4) . . no
CL129 O138 1.447(4) . . no
CL129 O139 1.485(5) . . no
CL129 O140 1.431(4) . . no
CL129 O141 1.388(4) . . no
O7 C8 1.38333(5) . . no
O9 C10 1.414(6) . . no
O11 C12 1.404(7) . . no
O13 C14 1.290(16) . . no
O15 C16 1.270(5) . . no
O17 C16 1.268(6) . . no
O24 C25 1.254(5) . . no
O26 C25 1.275(5) . . no
O88 C89 1.419(7) . . no
O90 C91 1.416(6) . . no
O92 C93 1.276(5) . . no
O94 C93 1.260(5) . . no
O142 C143 1.390(9) . . no
O144 C145 1.343(13) . . no
O147 C146 1.44(2) . . no
N33 C34 1.338(6) . . no
N33 C38 1.345(6) . . no
N44 C39 1.355(6) . . no
N44 C43 1.358(6) . . no
N47 C48 1.359(7) . . no
N47 C52 1.343(6) . . no
N58 C53 1.366(6) . . no
N58 C57 1.363(7) . . no
N59 C60 1.356(6) . . no
N59 C64 1.355(5) . . no
N70 C65 1.354(5) . . no
N70 C69 1.374(6) . . no
N73 C74 1.347(6) . . no
N73 C78 1.367(5) . . no
N84 C79 1.351(6) . . no
N84 C83 1.316(7) . . no
N101 C102 1.333(7) . . no
N101 C106 1.352(6) . . no
N112 C107 1.361(5) . . no
N112 C111 1.349(6) . . no
N115 C116 1.351(6) . . no
N115 C120 1.358(5) . . no
N126 C121 1.352(6) . . no
N126 C125 1.354(6) . . no
C8 H1 0.95000(4) . . no
C8 H2 0.95001(3) . . no
C8 H3 0.95000(4) . . no
C10 H4 0.946(7) . . no
C10 H5 0.950(6) . . no
C10 H6 0.950(6) . . no
C12 H7 0.950(6) . . no
C12 H8 0.950(7) . . no
C12 H9 0.952(6) . . no
C14 C150 1.987(19) . . no
C14 C150 1.987(19) . . no
C14 H10 0.910(16) . . no
C14 H11 0.995(15) . . no
C14 H12 0.913(14) . . no
C16 C18 1.487(7) . . no
C18 C19 1.397(7) . . no
C18 C23 1.401(7) . . no
C19 C20 1.393(8) . . no
C19 H13 0.954(6) . . no
C20 C21 1.385(8) . . no
C20 H14 0.951(6) . . no
C21 C22 1.377(9) . . no
C21 H15 0.953(6) . . no
C22 C23 1.364(8) . . no
C22 H16 0.949(6) . . no
C23 H17 0.953(6) . . no
C25 C27 1.485(7) . . no
C27 C28 1.402(6) . . no
C27 C32 1.395(6) . . no
C28 C29 1.389(7) . . no
C28 H18 0.951(5) . . no
C29 C30 1.379(7) . . no
C29 H19 0.951(5) . . no
C30 C31 1.395(7) . . no
C30 H20 0.952(5) . . no
C31 C32 1.367(7) . . no
C31 H21 0.954(5) . . no
C32 H22 0.953(5) . . no
C34 C35 1.376(7) . . no
C34 H23 0.951(5) . . no
C35 C36 1.385(7) . . no
C35 H24 0.951(6) . . no
C36 C37 1.372(7) . . no
C36 H25 0.950(5) . . no
C37 C38 1.384(6) . . no
C37 H26 0.954(5) . . no
C38 C39 1.481(7) . . no
C39 C40 1.395(7) . . no
C40 C41 1.381(7) . . no
C40 H27 0.953(5) . . no
C41 C42 1.385(7) . . no
C41 H28 0.951(5) . . no
C42 C43 1.381(7) . . no
C42 H29 0.953(5) . . no
C43 C45 1.512(6) . . no
C45 C46 1.560(7) . . no
C45 H30 0.950(5) . . no
C45 H31 0.949(5) . . no
C46 C48 1.498(7) . . no
C46 H32 0.950(6) . . no
C46 H33 0.946(5) . . no
C48 C49 1.404(7) . . no
C49 C50 1.373(8) . . no
C49 H34 0.953(6) . . no
C50 C51 1.363(9) . . no
C50 H35 0.947(6) . . no
C51 C52 1.384(7) . . no
C51 H36 0.950(6) . . no
C52 C53 1.469(8) . . no
C53 C54 1.413(7) . . no
C54 C55 1.385(9) . . no
C54 H37 0.950(6) . . no
C55 C56 1.354(8) . . no
C55 H38 0.949(5) . . no
C56 C57 1.381(7) . . no
C56 H39 0.951(6) . . no
C57 H40 0.954(6) . . no
C60 C61 1.394(6) . . no
C60 H41 0.950(5) . . no
C61 C62 1.373(6) . . no
C61 H42 0.951(5) . . no
C62 C63 1.385(6) . . no
C62 H43 0.950(4) . . no
C63 C64 1.381(6) . . no
C63 H44 0.952(5) . . no
C64 C65 1.473(6) . . no
C65 C66 1.401(6) . . no
C66 C67 1.387(7) . . no
C66 H45 0.952(4) . . no
C67 C68 1.386(6) . . no
C67 H46 0.954(5) . . no
C68 C69 1.372(7) . . no
C68 H47 0.950(5) . . no
C69 C71 1.512(6) . . no
C71 C72 1.551(8) . . no
C71 H48 0.949(5) . . no
C71 H49 0.951(5) . . no
C72 C74 1.506(6) . . no
C72 H50 0.950(6) . . no
C72 H51 0.949(5) . . no
C74 C75 1.399(7) . . no
C75 C76 1.374(7) . . no
C75 H52 0.950(5) . . no
C76 C77 1.359(7) . . no
C76 H53 0.953(5) . . no
C77 C78 1.398(7) . . no
C77 H54 0.951(5) . . no
C78 C79 1.474(7) . . no
C79 C80 1.383(7) . . no
C80 C81 1.373(8) . . no
C80 H55 0.952(6) . . no
C81 C82 1.354(8) . . no
C81 H56 0.950(5) . . no
C82 C83 1.393(7) . . no
C82 H57 0.951(6) . . no
C83 H58 0.951(6) . . no
C89 H59 0.944(6) . . no
C89 H60 0.953(5) . . no
C89 H61 0.945(6) . . no
C91 H62 0.948(5) . . no
C91 H63 0.950(6) . . no
C91 H64 0.950(5) . . no
C93 C95 1.503(7) . . no
C95 C96 1.396(6) . . no
C95 C100 1.378(6) . . no
C96 C97 1.365(7) . . no
C96 H65 0.952(5) . . no
C97 C98 1.389(7) . . no
C97 H66 0.952(5) . . no
C98 C99 1.383(7) . . no
C98 H67 0.954(5) . . no
C99 C100 1.382(7) . . no
C99 H68 0.953(5) . . no
C100 H69 0.953(5) . . no
C102 C103 1.393(7) . . no
C102 H70 0.951(5) . . no
C103 C104 1.365(7) . . no
C103 H71 0.953(6) . . no
C104 C105 1.370(8) . . no
C104 H72 0.954(5) . . no
C105 C106 1.376(7) . . no
C105 H73 0.952(5) . . no
C106 C107 1.473(7) . . no
C107 C108 1.400(7) . . no
C108 C109 1.360(7) . . no
C108 H74 0.953(5) . . no
C109 C110 1.387(6) . . no
C109 H75 0.951(5) . . no
C110 C111 1.388(7) . . no
C110 H76 0.952(5) . . no
C111 C113 1.516(6) . . no
C113 C114 1.522(7) . . no
C113 H77 0.949(5) . . no
C113 H78 0.950(5) . . no
C114 C116 1.516(6) . . no
C114 H79 0.950(5) . . no
C114 H80 0.948(5) . . no
C116 C117 1.384(7) . . no
C117 C118 1.374(6) . . no
C117 H81 0.952(5) . . no
C118 C119 1.366(7) . . no
C118 H82 0.950(5) . . no
C119 C120 1.383(7) . . no
C119 H83 0.949(5) . . no
C120 C121 1.492(7) . . no
C121 C122 1.396(6) . . no
C122 C123 1.366(7) . . no
C122 H84 0.948(5) . . no
C123 C124 1.371(7) . . no
C123 H85 0.950(5) . . no
C124 C125 1.372(6) . . no
C124 H86 0.954(5) . . no
C125 H87 0.923(5) . . no
C148 C149 1.254(14) . . no
C148 C150 1.523(19) . . no
